data_1520106
loop_
_publ_author_name
'Kelong Zhu'
'Christopher A. O'Keefe'
'V. Nicholas Vukotic'
'Robert W. Schurko'
'Stephen J. Loeb'

_publ_section_title
;
 A molecular shuttle that operates inside a metal-organic framework
;
_journal_name_full 'Nature Chemistry'
_journal_page_first 514
_journal_page_last 519
_journal_paper_doi 10.1038/nchem.2258
_journal_volume 7
_journal_year 2015
_chemical_formula_moiety 'C192 H177 N12 O50 Zn8''B3 F12''C32 H96 O16'
_chemical_formula_sum 'C224 H273 B3 F12 N12 O66 Zn8'
_chemical_formula_weight 4972.92
_space_group_crystal_system trigonal
_space_group_IT_number 155
_space_group_name_Hall 'R 3 2"'
_space_group_name_H-M_alt 'R 3 2 :H'
_symmetry_space_group_name_Hall 'R 3 2"'
_symmetry_space_group_name_H-M 'R 3 2 :H'
_atom_sites_solution_hydrogens geom
_atom_sites_solution_primary direct
_atom_sites_solution_secondary difmap
_cell_angle_alpha 90
_cell_angle_beta 90
_cell_angle_gamma 120
_cell_formula_units_Z 3
_cell_length_a 33.030(4)
_cell_length_b 33.030(4)
_cell_length_c 28.099(4)
_cell_measurement_reflns_used 235
_cell_measurement_temperature 150(2)
_cell_measurement_theta_max 23.257
_cell_measurement_theta_min 2.136
_cell_volume 26548(6)
_computing_cell_refinement 'Bruker SAINT'
_computing_data_collection 'Bruker SMART'
_computing_data_reduction 'Bruker SHELXTL XPREP'
_computing_molecular_graphics 'Bruker SHELXTL XP'
_computing_publication_material 'Bruker SHELXTL XCIF'
_computing_structure_refinement 'SHELXL-2013 (Sheldrick, 2013)'
_computing_structure_solution 'SHELXS-97 (Sheldrick, 2008)'
_diffrn_ambient_temperature 150(2)
_diffrn_measured_fraction_theta_full 0.794
_diffrn_measured_fraction_theta_max 0.998
_diffrn_radiation_type MoK\a
_diffrn_radiation_wavelength 0.71073
_diffrn_reflns_av_R_equivalents 0.0846
_diffrn_reflns_av_unetI/netI 0.0515
_diffrn_reflns_laue_measured_fraction_full 0.794
_diffrn_reflns_laue_measured_fraction_max 0.998
_diffrn_reflns_limit_h_max 36
_diffrn_reflns_limit_h_min -36
_diffrn_reflns_limit_k_max 36
_diffrn_reflns_limit_k_min -36
_diffrn_reflns_limit_l_max 31
_diffrn_reflns_limit_l_min -31
_diffrn_reflns_number 73402
_diffrn_reflns_point_group_measured_fraction_full 0.792
_diffrn_reflns_point_group_measured_fraction_max 0.998
_diffrn_reflns_theta_full 25.242
_diffrn_reflns_theta_max 23.257
_diffrn_reflns_theta_min 2.136
_diffrn_source 'fine-focus sealed tube'
_exptl_absorpt_coefficient_mu 0.595
_exptl_absorpt_correction_T_max 0.7454
_exptl_absorpt_correction_T_min 0.6245
_exptl_absorpt_correction_type empirical
_exptl_absorpt_process_details sadabs
_exptl_crystal_colour pale_yellow
_exptl_crystal_density_diffrn 0.933
_exptl_crystal_description block
_exptl_crystal_F_000 7776
_exptl_crystal_size_max 0.260
_exptl_crystal_size_mid 0.180
_exptl_crystal_size_min 0.080
_platon_squeeze_details
;
 The unit cell was calculated to contain 3 BF4 anions
 which could not be located and an estimated 48 molecules
 of ethanol. These were treated as a diffuse 
 contribution to the overall scattering without specific
 atom positions by SQUEEZE/PLATON
;
_refine_diff_density_max 0.567
_refine_diff_density_min -0.308
_refine_diff_density_rms 0.075
_refine_ls_abs_structure_details
;
 Flack x determined using 1988 quotients [(I+)-(I-)]/[(I+)+(I-)]
 (Parsons and Flack (2004), Acta Cryst. A60, s61).
;
_refine_ls_abs_structure_Flack 0.079(11)
_refine_ls_extinction_coef .
_refine_ls_extinction_method none
_refine_ls_goodness_of_fit_ref 0.997
_refine_ls_hydrogen_treatment constr
_refine_ls_matrix_type full
_refine_ls_number_parameters 466
_refine_ls_number_reflns 8490
_refine_ls_number_restraints 223
_refine_ls_restrained_S_all 0.998
_refine_ls_R_factor_all 0.1311
_refine_ls_R_factor_gt 0.0782
_refine_ls_shift/su_max 0.000
_refine_ls_shift/su_mean 0.000
_refine_ls_structure_factor_coef Fsqd
_refine_ls_weighting_details
;
 w=1/[\s^2^(Fo^2^)+(0.2000P)^2^]
 where P=(Fo^2^+2Fc^2^)/3
;
_refine_ls_weighting_scheme calc
_refine_ls_wR_factor_gt 0.2135
_refine_ls_wR_factor_ref 0.2814
_reflns_Friedel_coverage 0.887
_reflns_friedel_fraction_full 0.790
_reflns_friedel_fraction_max 0.999
_reflns_number_gt 5182
_reflns_number_total 8490
_reflns_threshold_expression 'I > 2\s(I)'
_cod_data_source_file nchem.2258-s3.cif
_cod_data_source_block UWDM4_BF4
_cod_original_cell_volume 26549(7)
_cod_database_code 1520106
_shelx_space_group_comment
;
The symmetry employed for this shelxl refinement is uniquely defined
by the following loop, which should always be used as a source of
symmetry information in preference to the above space-group names.
They are only intended as comments.
;
_shelx_estimated_absorpt_t_min 0.861
_shelx_estimated_absorpt_t_max 0.954
_shelxl_version_number 2013-2

loop_
_space_group_symop_operation_xyz
'x, y, z'
'-y, x-y, z'
'-x+y, -x, z'
'y, x, -z'
'x-y, -y, -z'
'-x, -x+y, -z'
'x+2/3, y+1/3, z+1/3'
'-y+2/3, x-y+1/3, z+1/3'
'-x+y+2/3, -x+1/3, z+1/3'
'y+2/3, x+1/3, -z+1/3'
'x-y+2/3, -y+1/3, -z+1/3'
'-x+2/3, -x+y+1/3, -z+1/3'
'x+1/3, y+2/3, z+2/3'
'-y+1/3, x-y+2/3, z+2/3'
'-x+y+1/3, -x+2/3, z+2/3'
'y+1/3, x+2/3, -z+2/3'
'x-y+1/3, -y+2/3, -z+2/3'
'-x+1/3, -x+y+2/3, -z+2/3'

loop_
_atom_site_label
_atom_site_type_symbol
_atom_site_fract_x
_atom_site_fract_y
_atom_site_fract_z
_atom_site_U_iso_or_equiv
_atom_site_adp_type
_atom_site_occupancy
_atom_site_site_symmetry_order
_atom_site_calc_flag
_atom_site_refinement_flags_posn
_atom_site_refinement_flags_adp
_atom_site_refinement_flags_occupancy
_atom_site_disorder_assembly
_atom_site_disorder_group
Zn1 Zn 0.6667 0.3333 -0.02709(7) 0.0661(6) Uani 1 3 d S T P . .
Zn2 Zn 0.60366(4) 0.30586(5) 0.06652(5) 0.0859(5) Uani 1 1 d . . . . .
O1 O 0.6901(3) 0.3954(2) -0.0552(3) 0.086(2) Uani 1 1 d . . . . .
O2 O 0.9165(5) 0.9122(5) -0.2399(6) 0.179(7) Uani 1 1 d . . . . .
O3 O 0.7245(5) 0.4358(3) 0.0091(4) 0.128(4) Uani 1 1 d . . . . .
O4 O 0.9844(6) 0.9055(4) -0.2434(6) 0.159(6) Uani 1 1 d . . . . .
O5 O 0.6667 0.3333 0.0411(4) 0.065(2) Uani 1 3 d S T P . .
N1 N 0.7554(4) 0.6475(3) -0.0740(4) 0.100(3) Uani 1 1 d . . . . .
H1A H 0.7363 0.6239 -0.0558 0.120 Uiso 1 1 calc R U . . .
N2 N 0.7927(4) 0.7180(4) -0.1047(5) 0.107(4) Uani 1 1 d . . . . .
H2A H 0.8031 0.7479 -0.1096 0.128 Uiso 1 1 calc R U . . .
C1 C 0.7140(5) 0.4322(4) -0.0321(6) 0.091(4) Uani 1 1 d . . . . .
C2 C 0.7304(4) 0.4772(2) -0.0598(4) 0.114(5) Uani 1 1 d G . . . .
C3 C 0.7538(4) 0.5189(3) -0.0346(4) 0.130(5) Uani 1 1 d G . . . .
H3A H 0.7584 0.5185 -0.0013 0.156 Uiso 1 1 calc R U . . .
C4 C 0.7704(4) 0.5613(2) -0.0582(4) 0.143(7) Uani 1 1 d G . . . .
H4A H 0.7864 0.5899 -0.0410 0.171 Uiso 1 1 calc R U . . .
C5 C 0.7637(4) 0.5620(3) -0.1070(4) 0.145(8) Uani 1 1 d G . . . .
C6 C 0.7402(5) 0.5203(4) -0.1321(3) 0.154(8) Uani 1 1 d G . . . .
H6A H 0.7356 0.5207 -0.1655 0.184 Uiso 1 1 calc R U . . .
C7 C 0.7236(4) 0.4779(3) -0.1085(4) 0.118(6) Uani 1 1 d G . . . .
H7A H 0.7076 0.4493 -0.1257 0.141 Uiso 1 1 calc R U . . .
C8 C 0.7850(5) 0.6098(3) -0.1302(5) 0.157(8) Uani 1 1 d G . . . .
C9 C 0.7808(4) 0.6458(3) -0.1096(4) 0.125(6) Uani 1 1 d G . . . .
C10 C 0.8029(5) 0.6900(3) -0.1302(5) 0.138(7) Uani 1 1 d G . . . .
C11 C 0.8291(6) 0.6982(3) -0.1714(6) 0.227(16) Uani 1 1 d G . . . .
C12 C 0.8333(7) 0.6622(4) -0.1921(5) 0.228(14) Uani 1 1 d G . . . .
H12A H 0.8512 0.6678 -0.2202 0.274 Uiso 1 1 calc R U . . .
C13 C 0.8112(6) 0.6180(4) -0.1714(5) 0.188(10) Uani 1 1 d G . . . .
H13A H 0.8141 0.5934 -0.1855 0.226 Uiso 1 1 calc R U . . .
C14 C 0.8561(5) 0.7470(3) -0.1946(7) 0.207(13) Uani 1 1 d G . . . .
C15 C 0.9029(5) 0.7650(4) -0.2066(8) 0.27(2) Uani 1 1 d G . . . .
H15A H 0.9167 0.7458 -0.2043 0.324 Uiso 1 1 calc R U . . .
C16 C 0.9294(5) 0.8111(4) -0.2218(7) 0.238(16) Uani 1 1 d G . . . .
H16A H 0.9613 0.8234 -0.2300 0.286 Uiso 1 1 calc R U . . .
C17 C 0.9091(6) 0.8391(3) -0.2251(6) 0.217(15) Uani 1 1 d G . . . .
C18 C 0.8624(6) 0.8211(4) -0.2132(6) 0.188(11) Uani 1 1 d G . . . .
H18A H 0.8486 0.8403 -0.2154 0.225 Uiso 1 1 calc R U . . .
C19 C 0.8359(4) 0.7751(4) -0.1979(6) 0.185(10) Uani 1 1 d G . . . .
H19A H 0.8039 0.7627 -0.1898 0.222 Uiso 1 1 calc R U . . .
C20 C 0.9418(10) 0.8901(6) -0.2422(11) 0.203(11) Uani 1 1 d . . . . .
C21 C 0.7640(6) 0.6915(5) -0.0708(7) 0.119(6) Uani 1 1 d . . . . .
C22 C 0.7441(5) 0.7080(5) -0.0338(6) 0.096(4) Uani 1 1 d . . . . .
C23 C 0.6999(5) 0.6824(5) -0.0168(6) 0.114(5) Uani 1 1 d . . . . .
H23A H 0.6805 0.6515 -0.0283 0.137 Uiso 1 1 calc R U . . .
C24 C 0.7696(6) 0.7550(6) -0.0174(8) 0.165(9) Uani 1 1 d . . . . .
H24A H 0.7982 0.7762 -0.0326 0.198 Uiso 1 1 calc R U . . .
O6 O 0.5166(14) 0.4854(16) 0.3310(10) 0.25(2) Uani 0.5 1 d D . P A -1
O7 O 0.5326(8) 0.5823(9) 0.3580(10) 0.153(8) Uani 0.5 1 d D U P A -1
O8 O 0.5621(7) 0.6581(6) 0.3037(7) 0.130(6) Uani 0.5 1 d D U P A -1
O9 O 0.5823(11) 0.6691(12) 0.1985(11) 0.195(11) Uani 0.5 1 d D U P A -1
O10 O 0.6801(15) 0.664(2) 0.1506(16) 0.276(17) Uani 0.5 1 d D U P A -1
O11 O 0.7193(13) 0.5953(14) 0.2190(13) 0.239(13) Uani 0.5 1 d D U P A -1
O12 O 0.6552(11) 0.5061(11) 0.2278(10) 0.180(9) Uani 0.5 1 d D U P A -1
O13 O 0.5652(16) 0.4456(15) 0.2827(14) 0.250(15) Uani 0.5 1 d D U P A -1
C25 C 0.5040(15) 0.5001(12) 0.3713(17) 0.196(15) Uani 0.5 1 d D U P A -1
H25A H 0.5011 0.4787 0.3975 0.236 Uiso 0.5 1 calc R U P A -1
H25B H 0.4725 0.4956 0.3658 0.236 Uiso 0.5 1 calc R U P A -1
C26 C 0.5347(15) 0.5494(12) 0.3890(14) 0.181(13) Uani 0.5 1 d D U P A -1
H26A H 0.5244 0.5525 0.4213 0.217 Uiso 0.5 1 calc R U P A -1
H26B H 0.5674 0.5561 0.3913 0.217 Uiso 0.5 1 calc R U P A -1
C27 C 0.5528(12) 0.6271(10) 0.3786(11) 0.165(9) Uani 0.5 1 d D U P A -1
H27A H 0.5869 0.6400 0.3825 0.198 Uiso 0.5 1 calc R U P A -1
H27B H 0.5390 0.6250 0.4104 0.198 Uiso 0.5 1 calc R U P A -1
C28 C 0.5442(11) 0.6581(11) 0.3478(10) 0.156(9) Uani 0.5 1 d D U P A -1
H28A H 0.5102 0.6465 0.3455 0.187 Uiso 0.5 1 calc R U P A -1
H28B H 0.5597 0.6901 0.3610 0.187 Uiso 0.5 1 calc R U P A -1
C29 C 0.5560(15) 0.6876(12) 0.2717(11) 0.177(11) Uani 0.5 1 d D U P A -1
H29A H 0.5591 0.7148 0.2896 0.213 Uiso 0.5 1 calc R U P A -1
H29B H 0.5237 0.6703 0.2591 0.213 Uiso 0.5 1 calc R U P A -1
C30 C 0.5885(15) 0.7048(13) 0.2313(13) 0.198(12) Uani 0.5 1 d D U P A -1
H30A H 0.5845 0.7287 0.2141 0.238 Uiso 0.5 1 calc R U P A -1
H30B H 0.6210 0.7202 0.2436 0.238 Uiso 0.5 1 calc R U P A -1
C31 C 0.6161(17) 0.685(2) 0.1603(16) 0.259(18) Uani 0.5 1 d D U P A -1
H31A H 0.6180 0.7130 0.1464 0.311 Uiso 0.5 1 calc R U P A -1
H31B H 0.6033 0.6602 0.1353 0.311 Uiso 0.5 1 calc R U P A -1
C32 C 0.6645(15) 0.6953(17) 0.171(2) 0.257(17) Uani 0.5 1 d D U P A -1
H32A H 0.6861 0.7273 0.1590 0.308 Uiso 0.5 1 calc R U P A -1
H32B H 0.6681 0.6956 0.2055 0.308 Uiso 0.5 1 calc R U P A -1
C33 C 0.6964(17) 0.6462(18) 0.1871(17) 0.236(16) Uani 0.5 1 d D U P A -1
H33A H 0.6775 0.6423 0.2159 0.283 Uiso 0.5 1 calc R U P A -1
H33B H 0.7290 0.6704 0.1946 0.283 Uiso 0.5 1 calc R U P A -1
C34 C 0.6962(14) 0.6017(18) 0.1796(16) 0.232(16) Uani 0.5 1 d D U P A -1
H34A H 0.6637 0.5754 0.1774 0.278 Uiso 0.5 1 calc R U P A -1
H34B H 0.7127 0.6031 0.1497 0.278 Uiso 0.5 1 calc R U P A -1
C35 C 0.7363(16) 0.5636(17) 0.215(2) 0.260(16) Uani 0.5 1 d D U P A -1
H35A H 0.7685 0.5773 0.2273 0.312 Uiso 0.5 1 calc R U P A -1
H35B H 0.7357 0.5541 0.1812 0.312 Uiso 0.5 1 calc R U P A -1
C36 C 0.7029(13) 0.5240(15) 0.2440(19) 0.234(15) Uani 0.5 1 d D U P A -1
H36A H 0.7107 0.4987 0.2425 0.281 Uiso 0.5 1 calc R U P A -1
H36B H 0.7055 0.5342 0.2775 0.281 Uiso 0.5 1 calc R U P A -1
C37 C 0.6351(14) 0.4578(13) 0.2367(18) 0.219(16) Uani 0.5 1 d D U P A -1
H37A H 0.6499 0.4537 0.2655 0.263 Uiso 0.5 1 calc R U P A -1
H37B H 0.6427 0.4435 0.2097 0.263 Uiso 0.5 1 calc R U P A -1
C38 C 0.5839(15) 0.4320(17) 0.2436(19) 0.251(18) Uani 0.5 1 d D U P A -1
H38A H 0.5693 0.4349 0.2140 0.301 Uiso 0.5 1 calc R U P A -1
H38B H 0.5739 0.3985 0.2476 0.301 Uiso 0.5 1 calc R U P A -1
C39 C 0.5180(18) 0.435(2) 0.2733(19) 0.26(2) Uani 0.5 1 d D U P A -1
H39A H 0.5002 0.4021 0.2611 0.313 Uiso 0.5 1 calc R U P A -1
H39B H 0.5185 0.4555 0.2478 0.313 Uiso 0.5 1 calc R U P A -1
C40 C 0.493(2) 0.4388(15) 0.315(2) 0.26(3) Uani 0.5 1 d D U P A -1
H40A H 0.4603 0.4297 0.3059 0.313 Uiso 0.5 1 calc R U P A -1
H40B H 0.4913 0.4177 0.3408 0.313 Uiso 0.5 1 calc R U P A -1

loop_
_atom_site_aniso_label
_atom_site_aniso_U_11
_atom_site_aniso_U_22
_atom_site_aniso_U_33
_atom_site_aniso_U_23
_atom_site_aniso_U_13
_atom_site_aniso_U_12
Zn1 0.0481(6) 0.0481(6) 0.1020(14) 0.000 0.000 0.0241(3)
Zn2 0.0673(8) 0.0683(9) 0.1186(11) 0.0106(9) 0.0111(6) 0.0313(7)
O1 0.091(6) 0.048(4) 0.119(6) 0.016(4) 0.008(5) 0.033(4)
O2 0.176(14) 0.134(11) 0.237(17) 0.084(10) 0.089(12) 0.083(10)
O3 0.150(10) 0.064(5) 0.143(8) 0.010(5) -0.051(8) 0.034(6)
O4 0.149(12) 0.113(9) 0.238(15) 0.070(9) 0.080(11) 0.083(9)
O5 0.051(3) 0.051(3) 0.093(7) 0.000 0.000 0.0254(17)
N1 0.093(8) 0.057(6) 0.135(9) 0.019(6) 0.005(7) 0.027(5)
N2 0.109(9) 0.061(6) 0.141(10) 0.030(7) 0.030(8) 0.036(6)
C1 0.068(8) 0.055(7) 0.147(11) 0.028(8) 0.037(9) 0.029(7)
C2 0.082(9) 0.060(8) 0.203(16) 0.032(9) 0.025(10) 0.038(7)
C3 0.104(12) 0.072(9) 0.211(15) 0.035(9) 0.010(12) 0.042(9)
C4 0.125(15) 0.057(8) 0.237(19) 0.041(10) 0.045(14) 0.039(8)
C5 0.149(15) 0.101(13) 0.204(18) 0.087(14) 0.091(14) 0.077(11)
C6 0.23(2) 0.081(10) 0.184(16) 0.055(11) 0.072(15) 0.102(13)
C7 0.165(16) 0.074(8) 0.121(10) 0.033(8) 0.050(10) 0.065(9)
C8 0.152(15) 0.093(11) 0.25(2) 0.081(13) 0.097(16) 0.079(11)
C9 0.119(12) 0.059(8) 0.196(17) 0.042(9) 0.061(12) 0.044(8)
C10 0.115(12) 0.100(11) 0.212(19) 0.083(13) 0.081(13) 0.063(10)
C11 0.30(3) 0.084(11) 0.33(3) 0.095(16) 0.20(3) 0.117(17)
C12 0.26(3) 0.146(18) 0.30(3) 0.135(19) 0.18(3) 0.12(2)
C13 0.21(2) 0.125(14) 0.27(2) 0.102(15) 0.12(2) 0.118(17)
C14 0.20(2) 0.097(12) 0.34(3) 0.132(17) 0.16(2) 0.083(14)
C15 0.30(3) 0.104(14) 0.43(4) 0.16(2) 0.26(3) 0.121(19)
C16 0.27(3) 0.107(15) 0.35(3) 0.109(19) 0.21(3) 0.100(18)
C17 0.29(3) 0.111(14) 0.28(3) 0.108(16) 0.20(3) 0.118(19)
C18 0.24(3) 0.106(13) 0.23(2) 0.086(15) 0.10(2) 0.090(17)
C19 0.24(3) 0.093(12) 0.21(2) 0.065(13) 0.08(2) 0.079(16)
C20 0.136(18) 0.083(11) 0.42(4) -0.001(16) 0.04(2) 0.078(13)
C21 0.098(11) 0.068(9) 0.184(17) 0.026(10) -0.010(11) 0.035(8)
C22 0.075(8) 0.071(8) 0.126(11) 0.014(8) -0.002(8) 0.025(7)
C23 0.072(8) 0.060(7) 0.189(17) -0.006(8) -0.003(9) 0.017(7)
C24 0.090(11) 0.089(11) 0.23(3) -0.039(12) 0.041(12) -0.022(9)
O6 0.19(4) 0.41(8) 0.14(2) 0.01(4) -0.03(3) 0.13(4)
O7 0.093(14) 0.167(18) 0.20(2) -0.026(15) 0.010(15) 0.067(15)
O8 0.101(12) 0.105(13) 0.226(17) -0.090(12) -0.035(12) 0.082(11)
O9 0.18(2) 0.23(3) 0.26(3) 0.05(2) 0.036(19) 0.16(2)
O10 0.15(2) 0.36(4) 0.34(4) 0.13(3) 0.08(2) 0.14(2)
O11 0.16(2) 0.34(3) 0.28(3) 0.02(3) 0.05(2) 0.17(2)
O12 0.24(2) 0.22(2) 0.18(2) -0.06(2) -0.043(19) 0.19(2)
O13 0.28(3) 0.17(3) 0.30(3) -0.04(3) 0.03(3) 0.11(3)
C25 0.10(3) 0.18(2) 0.27(4) 0.02(3) 0.00(3) 0.04(2)
C26 0.13(3) 0.19(2) 0.22(4) 0.00(2) 0.00(3) 0.07(2)
C27 0.10(2) 0.19(2) 0.23(2) -0.067(18) 0.01(2) 0.094(19)
C28 0.092(18) 0.15(2) 0.25(2) -0.105(17) -0.021(18) 0.077(17)
C29 0.17(3) 0.10(2) 0.31(2) -0.049(18) -0.02(2) 0.10(2)
C30 0.16(3) 0.16(3) 0.33(3) 0.03(2) 0.00(2) 0.13(2)
C31 0.19(3) 0.29(4) 0.33(4) 0.09(3) 0.08(3) 0.14(3)
C32 0.18(2) 0.32(4) 0.28(4) 0.16(3) 0.09(3) 0.14(3)
C33 0.13(3) 0.33(4) 0.27(4) 0.08(3) 0.08(3) 0.14(3)
C34 0.12(2) 0.35(4) 0.27(4) 0.06(3) 0.08(2) 0.16(3)
C35 0.24(3) 0.32(4) 0.29(4) -0.02(3) -0.01(3) 0.19(2)
C36 0.21(3) 0.32(3) 0.24(4) -0.05(3) -0.01(3) 0.19(3)
C37 0.31(3) 0.23(3) 0.16(3) -0.01(3) 0.00(3) 0.17(3)
C38 0.30(3) 0.22(3) 0.26(4) -0.07(3) -0.03(3) 0.15(3)
C39 0.26(4) 0.15(3) 0.34(5) 0.03(4) 0.07(4) 0.08(4)
C40 0.23(4) 0.16(4) 0.31(5) 0.07(4) 0.09(4) 0.03(4)

loop_
_atom_type_symbol
_atom_type_description
_atom_type_scat_dispersion_real
_atom_type_scat_dispersion_imag
_atom_type_scat_source
C C 0.0033 0.0016 'International Tables Vol C Tables 4.2.6.8 and 6.1.1.4'
H H 0.0000 0.0000 'International Tables Vol C Tables 4.2.6.8 and 6.1.1.4'
N N 0.0061 0.0033 'International Tables Vol C Tables 4.2.6.8 and 6.1.1.4'
O O 0.0106 0.0060 'International Tables Vol C Tables 4.2.6.8 and 6.1.1.4'
Zn Zn 0.2839 1.4301 'International Tables Vol C Tables 4.2.6.8 and 6.1.1.4'
B B 0.0013 0.0007 'International Tables Vol C Tables 4.2.6.8 and 6.1.1.4'
F F 0.0171 0.0103 'International Tables Vol C Tables 4.2.6.8 and 6.1.1.4'

loop_
_geom_angle_atom_site_label_1
_geom_angle_atom_site_label_2
_geom_angle_atom_site_label_3
_geom_angle
_geom_angle_site_symmetry_1
_geom_angle_site_symmetry_3
O5 Zn1 O1 113.8(2) . 2_655
O5 Zn1 O1 113.8(2) . .
O1 Zn1 O1 104.9(3) 2_655 .
O5 Zn1 O1 113.8(2) . 3_665
O1 Zn1 O1 104.9(3) 2_655 3_665
O1 Zn1 O1 104.9(3) . 3_665
O4 Zn2 O2 124.6(6) 9_565 7_445
O4 Zn2 O5 114.7(5) 9_565 .
O2 Zn2 O5 111.7(5) 7_445 .
O4 Zn2 O3 96.3(6) 9_565 2_655
O2 Zn2 O3 100.7(7) 7_445 2_655
O5 Zn2 O3 103.5(4) . 2_655
O4 Zn2 Zn2 80.0(5) 9_565 3_665
O2 Zn2 Zn2 130.7(5) 7_445 3_665
O5 Zn2 Zn2 36.34(15) . 3_665
O3 Zn2 Zn2 119.9(3) 2_655 3_665
O4 Zn2 Zn2 135.2(4) 9_565 2_655
O2 Zn2 Zn2 76.5(5) 7_445 2_655
O5 Zn2 Zn2 36.35(15) . 2_655
O3 Zn2 Zn2 119.9(3) 2_655 2_655
Zn2 Zn2 Zn2 60.0 3_665 2_655
C1 O1 Zn1 122.4(8) . .
C20 O2 Zn2 123.4(14) . 13_554
C1 O3 Zn2 137.0(9) . 3_665
C20 O4 Zn2 123.8(13) . 14_654
Zn1 O5 Zn2 111.6(3) . .
Zn1 O5 Zn2 111.6(3) . 3_665
Zn2 O5 Zn2 107.3(3) . 3_665
Zn1 O5 Zn2 111.6(3) . 2_655
Zn2 O5 Zn2 107.3(3) . 2_655
Zn2 O5 Zn2 107.3(3) 3_665 2_655
C9 N1 C21 107.6(12) . .
C10 N2 C21 106.0(12) . .
O3 C1 O1 127.6(11) . .
O3 C1 C2 117.0(12) . .
O1 C1 C2 115.4(14) . .
C3 C2 C7 120.0 . .
C3 C2 C1 117.4(10) . .
C7 C2 C1 122.6(10) . .
C4 C3 C2 120.0 . .
C5 C4 C3 120.0 . .
C6 C5 C4 120.0 . .
C6 C5 C8 123.5(10) . .
C4 C5 C8 116.4(10) . .
C5 C6 C7 120.0 . .
C6 C7 C2 120.0 . .
C9 C8 C13 120.0 . .
C9 C8 C5 121.2(8) . .
C13 C8 C5 118.7(8) . .
N1 C9 C8 133.3(8) . .
N1 C9 C10 106.4(8) . .
C8 C9 C10 120.0 . .
N2 C10 C11 131.2(8) . .
N2 C10 C9 108.8(8) . .
C11 C10 C9 120.0 . .
C12 C11 C10 120.0 . .
C12 C11 C14 117.7(9) . .
C10 C11 C14 122.3(9) . .
C11 C12 C13 120.0 . .
C12 C13 C8 120.0 . .
C15 C14 C19 120.0 . .
C15 C14 C11 119.2(10) . .
C19 C14 C11 120.3(10) . .
C16 C15 C14 120.0 . .
C17 C16 C15 120.0 . .
C16 C17 C18 120.0 . .
C16 C17 C20 116.0(13) . .
C18 C17 C20 124.0(13) . .
C17 C18 C19 120.0 . .
C18 C19 C14 120.0 . .
O4 C20 O2 131.3(17) . .
O4 C20 C17 119.0(17) . .
O2 C20 C17 106.8(19) . .
N2 C21 N1 111.1(17) . .
N2 C21 C22 124.8(13) . .
N1 C21 C22 124.0(15) . .
C23 C22 C24 115.6(15) . .
C23 C22 C21 123.9(13) . .
C24 C22 C21 120.2(13) . .
C22 C23 C23 121.8(9) . 4
C24 C24 C22 121.8(10) 4 .
C25 O6 C40 123(4) . .
C27 O7 C26 112(3) . .
C28 O8 C29 111.4(18) . .
C30 O9 C31 115(3) . .
C33 O10 C32 111(3) . .
C35 O11 C34 119(4) . .
C37 O12 C36 102(3) . .
C38 O13 C39 111(3) . .
O6 C25 C26 120(3) . .
O7 C26 C25 111(3) . .
O7 C27 C28 109(3) . .
O8 C28 C27 107(2) . .
O8 C29 C30 115(3) . .
O9 C30 C29 114(3) . .
O9 C31 C32 119(3) . .
O10 C32 C31 118(4) . .
O10 C33 C34 120(4) . .
O11 C34 C33 107(3) . .
O11 C35 C36 102(3) . .
O12 C36 C35 111(3) . .
O12 C37 C38 116(4) . .
O13 C38 C37 118(4) . .
O13 C39 C40 115(4) . .
O6 C40 C39 109(3) . .

loop_
_geom_bond_atom_site_label_1
_geom_bond_atom_site_label_2
_geom_bond_distance
_geom_bond_site_symmetry_2
Zn1 O5 1.916(11) .
Zn1 O1 1.958(7) 2_655
Zn1 O1 1.958(7) .
Zn1 O1 1.958(7) 3_665
Zn2 O4 1.866(12) 9_565
Zn2 O2 1.910(13) 7_445
Zn2 O5 1.943(4) .
Zn2 O3 1.971(11) 2_655
Zn2 Zn2 3.130(2) 3_665
Zn2 Zn2 3.130(2) 2_655
O1 C1 1.250(15) .
O2 C20 1.36(3) .
O2 Zn2 1.910(13) 13_554
O3 C1 1.197(15) .
O3 Zn2 1.971(11) 3_665
O4 C20 1.23(3) .
O4 Zn2 1.866(12) 14_654
O5 Zn2 1.943(4) 3_665
O5 Zn2 1.943(4) 2_655
N1 C9 1.324(14) .
N1 C21 1.339(17) .
N2 C10 1.337(15) .
N2 C21 1.323(19) .
C1 C2 1.518(13) .
C2 C3 1.3900 .
C2 C7 1.3900 .
C3 C4 1.3900 .
C4 C5 1.3900 .
C5 C6 1.3900 .
C5 C8 1.518(8) .
C6 C7 1.3900 .
C8 C9 1.3900 .
C8 C13 1.3900 .
C9 C10 1.3900 .
C10 C11 1.3900 .
C11 C12 1.3900 .
C11 C14 1.544(10) .
C12 C13 1.3900 .
C14 C15 1.3900 .
C14 C19 1.3900 .
C15 C16 1.3900 .
C16 C17 1.3900 .
C17 C18 1.3900 .
C17 C20 1.55(2) .
C18 C19 1.3900 .
C21 C22 1.47(2) .
C22 C23 1.357(18) .
C22 C24 1.42(2) .
C23 C23 1.38(3) 4
C24 C24 1.29(3) 4
O6 C25 1.37(2) .
O6 C40 1.41(3) .
O7 C27 1.41(2) .
O7 C26 1.42(2) .
O8 C28 1.37(2) .
O8 C29 1.41(2) .
O9 C30 1.43(3) .
O9 C31 1.45(2) .
O10 C33 1.43(3) .
O10 C32 1.46(3) .
O11 C35 1.42(3) .
O11 C34 1.42(3) .
O12 C37 1.41(3) .
O12 C36 1.45(3) .
O13 C38 1.44(3) .
O13 C39 1.44(3) .
C25 C26 1.51(3) .
C27 C28 1.47(2) .
C29 C30 1.47(3) .
C31 C32 1.48(3) .
C33 C34 1.48(3) .
C35 C36 1.47(3) .
C37 C38 1.48(3) .
C39 C40 1.49(3) .

loop_
_platon_squeeze_void_nr
_platon_squeeze_void_average_x
_platon_squeeze_void_average_y
_platon_squeeze_void_average_z
_platon_squeeze_void_volume
_platon_squeeze_void_count_electrons
_platon_squeeze_void_content
1 -0.003 -0.002 -0.001 12580 1636 ' '
